data_2103195
loop_
_publ_author_name
'Marsh, Richard E.'
'Kapon, Moshe'
'Hu, Shengzhi'
'Herbstein, Frank H.'

_publ_section_title
;
 Some 60 new space-group corrections
;
_journal_issue 1
_journal_name_full 'Acta Crystallographica Section B'
_journal_page_first 62
_journal_page_last 77
_journal_paper_doi 10.1107/S0108768101017128
_journal_volume 58
_journal_year 2002
_chemical_formula_structural 'Na [H O (O2 N) C6 H3 S O3] 0.5(H2 O)'
_chemical_formula_sum 'C6 H5 N Na O6.5 S'
_chemical_name_systematic '  ?  '
_space_group_IT_number 13
_symmetry_cell_setting monoclinic
_symmetry_space_group_name_Hall '-P 2yc'
_symmetry_space_group_name_H-M 'P 1 2/c 1'
_cell_angle_alpha 90.00
_cell_angle_beta 90.29
_cell_angle_gamma 90.00
_cell_formula_units_Z 8
_cell_length_a 8.293
_cell_length_b 16.580
_cell_length_c 13.465
_cell_volume 1851.386
_cod_data_source_file bm0047.cif
_cod_data_source_block CSD_CIF_Table_34S
_cod_depositor_comments
;
 Marking attached hydrogen atoms.

 Antanas Vaitkus,
 2017-08-04

 Adding the _cell_formula_units_Z data item after consulting the original
 publication.

 Antanas Vaitkus,
 2017-08-04

2023-05-16
Z value and formula fixed to values more according to usual
chemical conventions.                 miguel
;
_cod_original_formula_units_Z 2
_cod_original_sg_symbol_H-M 'P2/c   '
_cod_original_formula_sum ' Na4[HO(O2N)C6H3SO3]4.2H2O '
_cod_database_code 2103195

loop_
_symmetry_equiv_pos_as_xyz
'x, y, z'
'-x, y, -z+1/2'
'-x, -y, -z'
'x, -y, z-1/2'

loop_
_atom_site_label
_atom_site_fract_x
_atom_site_fract_y
_atom_site_fract_z
_atom_site_attached_hydrogens
S1,4 .2974 .3894 .1157 0
S2,3 -.2290 .6307 .3527 0
Na1 .0 .5 .0 0
Na2,3 -.4020 .5569 .1166 0
Na4 .0 .4947 .25 0
O1,19 .1860 .4010 .1970 0
O2,20 .2210 .4020 .0195 0
O3,21 .4450 .4340 .1235 0
O4,22 .4640 .0430 .1245 1
O5,23 .8195 .2150 .1095 0
O6,24 .7595 .0895 .1155 0
O7,14 -.0870 .5825 .3720 0
O8,13 -.3510 .6215 .4290 0
O9,15 -.2920 .6193 .2530 0
O10,16 -.0345 .9730 .3815 1
O11,17 .3095 .7915 .3900 0
O12,18 .2585 .9205 .3925 0
O25,26 .2010 .4425 .3930 2
N1,4 .720 .162 .114 0
N2,3 .215 .848 .386 0
C1,19 .350 .286 .122 0
C2,24 .512 .263 .116 1
C3,23 .552 .182 .118 0
C4,22 .431 .124 .125 0
C5,21 .270 .147 .130 1
C6,20 .230 .229 .130 1
C7,13 -.164 .732 .364 0
C8,18 -.002 .751 .374 1
C9,17 .046 .832 .380 0
C10,16 -.070 .893 .376 0
C11,15 -.232 .873 .365 1
C12,14 -.280 .792 .359 1

loop_
_atom_type_symbol
C
S
Na
O
N
